data_7132106
loop_
_publ_author_name
'Wang, Yi-Lin'
'Lei, Xin-Xin'
'Jin, Xin-Chen'
'Zhang, Xin-Yu'
'Xu, Peng-Fei'
'Luo, Yong-Chun'

_publ_section_title
;
 Sc(OTf)<sub>3</sub> catalyzed intramolecular single-electron transfer of
 2-alkyl-1,4-benzoquinones: synthesis of 6-chromanols from donor-acceptor
 cyclopropanes.
;
_journal_name_full 'Chemical communications (Cambridge, England)'
_journal_paper_doi 10.1039/d3cc02988c
_journal_year 2023
_chemical_formula_moiety 'C21 H20 O6'
_chemical_formula_sum 'C21 H20 O6'
_chemical_formula_weight 368.37
_space_group_crystal_system monoclinic
_space_group_IT_number 15
_space_group_name_Hall '-C 2yc'
_space_group_name_H-M_alt 'C 1 2/c 1'
_atom_sites_solution_hydrogens geom
_atom_sites_solution_primary dual
_audit_creation_date 2022-05-13
_audit_creation_method
;
Olex2 1.3-ac4
(compiled 2019.04.23 svn.r3594 for Rigaku Oxford Diffraction, GUI svn.r5739)
;
_audit_update_record
;
2022-05-14 deposited with the CCDC.	2023-08-25 downloaded from the CCDC.
;
_cell_angle_alpha 90
_cell_angle_beta 98.6420(10)
_cell_angle_gamma 90
_cell_formula_units_Z 8
_cell_length_a 17.0449(2)
_cell_length_b 7.77050(10)
_cell_length_c 27.9991(3)
_cell_measurement_reflns_used 10448
_cell_measurement_temperature 149.99(10)
_cell_measurement_theta_max 76.9520
_cell_measurement_theta_min 1.6210
_cell_volume 3666.30(8)
_computing_cell_refinement 'CrysAlisPro 1.171.41.113a (Rigaku OD, 2021)'
_computing_data_collection 'CrysAlisPro 1.171.41.113a (Rigaku OD, 2021)'
_computing_data_reduction 'CrysAlisPro 1.171.41.113a (Rigaku OD, 2021)'
_computing_molecular_graphics 'Olex2 (Dolomanov et al., 2009)'
_computing_publication_material 'Olex2 (Dolomanov et al., 2009)'
_computing_structure_refinement 'ShelXL (Sheldrick, 2015)'
_computing_structure_solution 'ShelXT (Sheldrick, 2015)'
_diffrn_ambient_environment N~2~
_diffrn_ambient_temperature 149.99(10)
_diffrn_detector 'Hybrid Pixel Array Detector'
_diffrn_detector_area_resol_mean 10.0000
_diffrn_detector_type HyPix
_diffrn_measured_fraction_theta_full 0.983
_diffrn_measured_fraction_theta_max 0.934
_diffrn_measurement_details
;
List of Runs (angles in degrees, time in seconds):

  # Type    Start    End  Width  t~exp~   \w     \q     \k     \f   Frames
#--------------------------------------------------------------------------
  1  \w     35.00  60.00   0.50    0.05    --  107.75 -57.00 -30.00   50
  2  \w     42.00 100.00   0.50    0.05    --  107.75 -77.00-180.00  116
  3  \w     35.00  63.00   0.50    0.05    --  107.75 -57.00-150.00   56
  4  \w     35.00  61.00   0.50    0.05    --  107.75 -57.00-120.00   52
  5  \w    -26.00  35.00   0.50    0.05    --   47.45 -37.00  30.00  122
  6  \w     95.00 156.00   0.50    0.05    --  107.75  57.00 -90.00  122
  7  \w     85.00 167.00   0.50    0.05    --  107.75  97.00 -68.00  164
  8  \w    -40.00 -14.00   0.50    0.05    --  -47.45  97.00 -68.00   52
  9  \w    -96.00 -58.00   0.50    0.05    -- -100.00  97.00 -68.00   76
 10  \w    -93.00 -35.00   0.50    0.05    -- -100.00 125.00  60.00  116
 11  \w    -65.00 -29.00   0.50    0.05    -- -100.00  57.00 150.00   72
 12  \w    -68.00 -28.00   0.50    0.05    -- -100.00  57.00 120.00   80
 13  \w    -62.00 -35.00   0.50    0.05    -- -100.00  57.00  90.00   54
 14  \w    -68.00 -27.00   0.50    0.05    -- -100.00  57.00  60.00   82
 15  \w    -55.00 -28.00   0.50    0.05    -- -100.00  57.00 -90.00   54
 16  \w   -120.00 -33.00   0.50    0.05    --  -47.45 -77.00  30.00  174
 17  \w   -168.00 -97.00   0.50    0.05    -- -100.00 -97.00-176.00  142
 18  \w    -14.00  80.00   0.50    0.05    --   47.45 -97.00-176.00  188
 19  \w     60.00 106.00   0.50    0.05    --  107.75 -97.00-176.00   92
 20  \w     42.00  84.00   0.50    0.05    --  107.75 -99.00  60.00   84
;
_diffrn_measurement_device 'four-circle diffractometer'
_diffrn_measurement_device_type 'ROD, Synergy Custom system, HyPix'
_diffrn_measurement_method '\w scans'
_diffrn_orient_matrix_type 'CrysAlisPro convention (1999,Acta A55,543-557)'
_diffrn_orient_matrix_UB_11 0.0725825000
_diffrn_orient_matrix_UB_12 0.0992706000
_diffrn_orient_matrix_UB_13 -0.0123373000
_diffrn_orient_matrix_UB_21 -0.0528227000
_diffrn_orient_matrix_UB_22 0.1580926000
_diffrn_orient_matrix_UB_23 -0.0144741000
_diffrn_orient_matrix_UB_31 0.0171215000
_diffrn_orient_matrix_UB_32 0.0670451000
_diffrn_orient_matrix_UB_33 0.0522977000
_diffrn_radiation_monochromator mirror
_diffrn_radiation_probe x-ray
_diffrn_radiation_type 'Cu K\a'
_diffrn_radiation_wavelength 1.54184
_diffrn_reflns_av_R_equivalents 0.0180
_diffrn_reflns_av_unetI/netI 0.0128
_diffrn_reflns_Laue_measured_fraction_full 0.983
_diffrn_reflns_Laue_measured_fraction_max 0.934
_diffrn_reflns_limit_h_max 21
_diffrn_reflns_limit_h_min -21
_diffrn_reflns_limit_k_max 9
_diffrn_reflns_limit_k_min -8
_diffrn_reflns_limit_l_max 35
_diffrn_reflns_limit_l_min -27
_diffrn_reflns_number 11635
_diffrn_reflns_point_group_measured_fraction_full 0.983
_diffrn_reflns_point_group_measured_fraction_max 0.934
_diffrn_reflns_theta_full 67.684
_diffrn_reflns_theta_max 77.429
_diffrn_reflns_theta_min 5.723
_diffrn_source 'Rotating-anode X-ray tube'
_diffrn_source_type 'Rigaku (Cu) X-ray Source'
_exptl_absorpt_coefficient_mu 0.813
_exptl_absorpt_correction_T_max 1.00000
_exptl_absorpt_correction_T_min 0.57549
_exptl_absorpt_correction_type multi-scan
_exptl_absorpt_process_details
;
CrysAlisPro 1.171.41.113a (Rigaku Oxford Diffraction, 2021)
Empirical absorption correction using spherical harmonics,
implemented in SCALE3 ABSPACK scaling algorithm.
;
_exptl_crystal_colour 'clear light colourless'
_exptl_crystal_colour_lustre clear
_exptl_crystal_colour_modifier light
_exptl_crystal_colour_primary colourless
_exptl_crystal_density_diffrn 1.335
_exptl_crystal_description block
_exptl_crystal_F_000 1552
_exptl_crystal_size_max 0.15
_exptl_crystal_size_mid 0.14
_exptl_crystal_size_min 0.12
_refine_diff_density_max 0.192
_refine_diff_density_min -0.186
_refine_diff_density_rms 0.038
_refine_ls_extinction_method none
_refine_ls_goodness_of_fit_ref 1.085
_refine_ls_hydrogen_treatment constr
_refine_ls_matrix_type full
_refine_ls_number_parameters 249
_refine_ls_number_reflns 3641
_refine_ls_number_restraints 0
_refine_ls_restrained_S_all 1.085
_refine_ls_R_factor_all 0.0411
_refine_ls_R_factor_gt 0.0403
_refine_ls_shift/su_max 0.001
_refine_ls_shift/su_mean 0.000
_refine_ls_structure_factor_coef Fsqd
_refine_ls_weighting_details 'w=1/[\s^2^(Fo^2^)+(0.0419P)^2^+3.3998P] where P=(Fo^2^+2Fc^2^)/3'
_refine_ls_weighting_scheme calc
_refine_ls_wR_factor_gt 0.0990
_refine_ls_wR_factor_ref 0.0996
_reflns_Friedel_coverage 0.000
_reflns_number_gt 3549
_reflns_number_total 3641
_reflns_threshold_expression 'I > 2\s(I)'
_cod_data_source_file d3cc02988c2.cif
_cod_data_source_block wangyang_0512_auto
_cod_database_code 7132106
_shelx_shelxl_version_number 2018/3
_shelx_space_group_comment
;
The symmetry employed for this shelxl refinement is uniquely defined
by the following loop, which should always be used as a source of
symmetry information in preference to the above space-group names.
They are only intended as comments.
;
_shelx_estimated_absorpt_t_max 0.909
_shelx_estimated_absorpt_t_min 0.888
_reflns_odcompleteness_completeness 98.50
_reflns_odcompleteness_iscentric 1
_reflns_odcompleteness_theta 66.97
_olex2_refinement_description
;
1. Fixed Uiso
 At 1.2 times of:
  All C(H) groups
 At 1.5 times of:
  All C(H,H,H) groups, All O(H) groups
2.a Ternary CH refined with riding coordinates:
 C7(H12)
2.b Aromatic/amide H refined with riding coordinates:
 C8(H15), C21(H31), C22(H33), C34(H40), C38(H47), C32(H39)
2.c Idealised Me refined as rotating group:
 C10(H18,H19,H20), C17(H28,H29,H30), C35(H41,H42,H43), C36(H44,H45,H46)
2.d Idealised tetrahedral OH refined as rotating group:
 O27(H37)
;
_olex2_submission_special_instructions 'No special instructions were received'
_oxdiff_exptl_absorpt_empirical_details
;
Empirical correction (ABSPACK) includes:
- Absorption correction using spherical harmonics
- Frame scaling
;
_oxdiff_exptl_absorpt_empirical_full_max 1.810
_oxdiff_exptl_absorpt_empirical_full_min 0.702

loop_
_space_group_symop_operation_xyz
'x, y, z'
'-x, y, -z+1/2'
'x+1/2, y+1/2, z'
'-x+1/2, y+1/2, -z+1/2'
'-x, -y, -z'
'x, -y, z-1/2'
'-x+1/2, -y+1/2, -z'
'x+1/2, -y+1/2, z-1/2'

loop_
_atom_site_label
_atom_site_type_symbol
_atom_site_fract_x
_atom_site_fract_y
_atom_site_fract_z
_atom_site_U_iso_or_equiv
_atom_site_adp_type
_atom_site_occupancy
_atom_site_site_symmetry_order
_atom_site_calc_flag
_atom_site_refinement_flags_posn
_atom_site_refinement_flags_adp
_atom_site_refinement_flags_occupancy
_atom_site_disorder_assembly
_atom_site_disorder_group
O001 O 0.60547(5) 0.19273(11) 0.57134(3) 0.0229(2) Uani 1 1 d . . . . .
O002 O 0.60979(5) 0.61803(12) 0.62527(3) 0.0258(2) Uani 1 1 d . . . . .
O003 O 0.86979(5) -0.06833(14) 0.50913(3) 0.0335(2) Uani 1 1 d . . . . .
H003 H 0.909460 -0.055014 0.530544 0.050 Uiso 1 1 calc GR . . . .
O004 O 0.49764(5) 0.50372(14) 0.58623(4) 0.0346(2) Uani 1 1 d . . . . .
O005 O 0.46684(7) 0.35107(14) 0.67942(4) 0.0430(3) Uani 1 1 d . . . . .
O006 O 0.49746(7) 0.08972(14) 0.65415(5) 0.0517(3) Uani 1 1 d . . . . .
C007 C 0.71364(7) 0.18749(15) 0.62963(4) 0.0213(3) Uani 1 1 d . . . . .
C008 C 0.76638(7) 0.21087(16) 0.67591(4) 0.0221(3) Uani 1 1 d . . . . .
C009 C 0.73604(7) 0.11790(16) 0.58564(4) 0.0214(3) Uani 1 1 d . . . . .
C00A C 0.58298(7) 0.33375(16) 0.64546(4) 0.0231(3) Uani 1 1 d . . . . .
H00A H 0.615632 0.373559 0.676153 0.028 Uiso 1 1 calc R . . . .
C00B C 0.66818(7) 0.12343(16) 0.55143(4) 0.0217(3) Uani 1 1 d . . . . .
C00C C 0.63595(7) 0.22973(16) 0.61864(4) 0.0217(3) Uani 1 1 d . . . . .
C00D C 0.55667(7) 0.49406(16) 0.61549(4) 0.0227(3) Uani 1 1 d . . . . .
C00E C 0.80604(7) 0.05155(17) 0.57249(4) 0.0236(3) Uani 1 1 d . . . . .
H00E H 0.853499 0.044794 0.595053 0.028 Uiso 1 1 calc R . . . .
C00F C 0.73338(7) -0.00008(16) 0.49110(4) 0.0239(3) Uani 1 1 d . . . . .
C00G C 0.80341(7) -0.00378(16) 0.52535(5) 0.0244(3) Uani 1 1 d . . . . .
C00H C 0.84160(8) 0.28301(18) 0.67653(5) 0.0273(3) Uani 1 1 d . . . . .
H00H H 0.857874 0.319016 0.647106 0.033 Uiso 1 1 calc R . . . .
C00I C 0.66330(7) 0.06557(16) 0.50418(4) 0.0234(3) Uani 1 1 d . . . . .
C00J C 0.74412(8) 0.15763(17) 0.71966(5) 0.0256(3) Uani 1 1 d . . . . .
H00J H 0.693378 0.107373 0.719905 0.031 Uiso 1 1 calc R . . . .
C00K C 0.51100(8) 0.23970(18) 0.65905(5) 0.0292(3) Uani 1 1 d . . . . .
C00L C 0.58662(8) 0.0773(2) 0.46988(5) 0.0304(3) Uani 1 1 d . . . . .
H00B H 0.567765 -0.038780 0.460538 0.046 Uiso 1 1 calc GR . . . .
H00C H 0.595282 0.141642 0.441023 0.046 Uiso 1 1 calc GR . . . .
H00D H 0.546852 0.136756 0.485740 0.046 Uiso 1 1 calc GR . . . .
C00M C 0.73628(8) -0.06791(19) 0.44110(5) 0.0301(3) Uani 1 1 d . . . . .
H00F H 0.770402 0.006321 0.424753 0.045 Uiso 1 1 calc GR . . . .
H00G H 0.682602 -0.069126 0.422727 0.045 Uiso 1 1 calc GR . . . .
H00I H 0.757731 -0.185136 0.443228 0.045 Uiso 1 1 calc GR . . . .
C00N C 0.59464(9) 0.77527(18) 0.59719(5) 0.0335(3) Uani 1 1 d . . . . .
H00K H 0.590369 0.748247 0.562703 0.050 Uiso 1 1 calc GR . . . .
H00L H 0.638407 0.856294 0.606236 0.050 Uiso 1 1 calc GR . . . .
H00M H 0.544927 0.827181 0.603702 0.050 Uiso 1 1 calc GR . . . .
C00O C 0.79553(8) 0.17755(19) 0.76278(5) 0.0308(3) Uani 1 1 d . . . . .
H00O H 0.779713 0.141629 0.792341 0.037 Uiso 1 1 calc R . . . .
C00P C 0.86995(8) 0.2499(2) 0.76270(5) 0.0337(3) Uani 1 1 d . . . . .
H00P H 0.905184 0.263120 0.792150 0.040 Uiso 1 1 calc R . . . .
C00Q C 0.89274(8) 0.3027(2) 0.71957(5) 0.0329(3) Uani 1 1 d . . . . .
H00Q H 0.943617 0.352499 0.719499 0.039 Uiso 1 1 calc R . . . .
C00R C 0.39513(11) 0.2846(2) 0.69432(8) 0.0534(5) Uani 1 1 d . . . . .
H00N H 0.361079 0.235471 0.666332 0.080 Uiso 1 1 calc GR . . . .
H00R H 0.366877 0.378233 0.707911 0.080 Uiso 1 1 calc GR . . . .
H00S H 0.408785 0.195196 0.718837 0.080 Uiso 1 1 calc GR . . . .

loop_
_atom_site_aniso_label
_atom_site_aniso_U_11
_atom_site_aniso_U_22
_atom_site_aniso_U_33
_atom_site_aniso_U_23
_atom_site_aniso_U_13
_atom_site_aniso_U_12
O001 0.0201(4) 0.0279(5) 0.0209(4) -0.0005(3) 0.0039(3) 0.0006(3)
O002 0.0290(5) 0.0226(5) 0.0252(4) 0.0012(3) 0.0022(3) -0.0021(4)
O003 0.0246(5) 0.0455(6) 0.0312(5) -0.0107(4) 0.0070(4) 0.0031(4)
O004 0.0243(5) 0.0386(6) 0.0384(5) 0.0001(4) -0.0040(4) 0.0025(4)
O005 0.0417(6) 0.0320(6) 0.0637(7) -0.0051(5) 0.0348(5) -0.0013(5)
O006 0.0555(7) 0.0293(6) 0.0811(9) -0.0093(6) 0.0451(7) -0.0096(5)
C007 0.0228(6) 0.0201(6) 0.0217(6) 0.0008(4) 0.0060(5) -0.0017(5)
C008 0.0232(6) 0.0206(6) 0.0225(6) -0.0005(5) 0.0034(5) 0.0027(5)
C009 0.0226(6) 0.0207(6) 0.0214(6) 0.0006(5) 0.0047(5) -0.0025(5)
C00A 0.0227(6) 0.0242(6) 0.0232(6) -0.0007(5) 0.0061(5) -0.0004(5)
C00B 0.0209(6) 0.0217(6) 0.0235(6) 0.0013(5) 0.0064(5) -0.0014(5)
C00C 0.0235(6) 0.0223(6) 0.0197(6) 0.0002(5) 0.0049(4) -0.0023(5)
C00D 0.0202(6) 0.0261(6) 0.0227(6) -0.0029(5) 0.0061(5) 0.0014(5)
C00E 0.0207(6) 0.0253(6) 0.0248(6) -0.0004(5) 0.0033(5) -0.0011(5)
C00F 0.0284(6) 0.0223(6) 0.0219(6) -0.0001(5) 0.0067(5) -0.0038(5)
C00G 0.0233(6) 0.0234(6) 0.0277(6) -0.0013(5) 0.0080(5) -0.0013(5)
C00H 0.0267(6) 0.0322(7) 0.0230(6) 0.0027(5) 0.0041(5) -0.0032(5)
C00I 0.0243(6) 0.0238(6) 0.0222(6) 0.0021(5) 0.0037(5) -0.0039(5)
C00J 0.0257(6) 0.0266(6) 0.0255(6) 0.0023(5) 0.0071(5) 0.0022(5)
C00K 0.0309(7) 0.0271(7) 0.0325(7) -0.0006(5) 0.0139(5) -0.0006(5)
C00L 0.0262(6) 0.0411(8) 0.0233(6) 0.0000(5) 0.0016(5) -0.0030(6)
C00M 0.0350(7) 0.0324(7) 0.0239(6) -0.0029(5) 0.0074(5) -0.0014(6)
C00N 0.0436(8) 0.0233(7) 0.0337(7) 0.0056(5) 0.0061(6) 0.0016(6)
C00O 0.0354(7) 0.0354(7) 0.0220(6) 0.0050(5) 0.0064(5) 0.0056(6)
C00P 0.0332(7) 0.0421(8) 0.0233(6) 0.0016(6) -0.0037(5) 0.0021(6)
C00Q 0.0264(6) 0.0395(8) 0.0311(7) 0.0024(6) -0.0014(5) -0.0048(6)
C00R 0.0472(9) 0.0466(10) 0.0772(13) 0.0011(9) 0.0445(9) -0.0002(8)

loop_
_atom_type_symbol
_atom_type_description
_atom_type_scat_dispersion_real
_atom_type_scat_dispersion_imag
_atom_type_scat_source
C C 0.0181 0.0091 'International Tables Vol C Tables 4.2.6.8 and 6.1.1.4'
H H 0.0000 0.0000 'International Tables Vol C Tables 4.2.6.8 and 6.1.1.4'
O O 0.0492 0.0322 'International Tables Vol C Tables 4.2.6.8 and 6.1.1.4'

loop_
_geom_angle_atom_site_label_1
_geom_angle_atom_site_label_2
_geom_angle_atom_site_label_3
_geom_angle
_geom_angle_site_symmetry_1
_geom_angle_site_symmetry_3
_geom_angle_publ_flag
C00C O001 C00B 105.38(9) . . ?
C00D O002 C00N 116.07(10) . . ?
C00K O005 C00R 116.69(12) . . ?
C009 C007 C008 126.17(11) . . ?
C00C C007 C008 128.08(11) . . ?
C00C C007 C009 105.73(10) . . ?
C00H C008 C007 119.87(11) . . ?
C00H C008 C00J 118.49(11) . . ?
C00J C008 C007 121.61(11) . . ?
C00B C009 C007 106.07(10) . . ?
C00B C009 C00E 119.03(11) . . ?
C00E C009 C007 134.91(11) . . ?
C00C C00A C00D 108.28(10) . . ?
C00C C00A C00K 115.82(11) . . ?
C00K C00A C00D 110.26(10) . . ?
O001 C00B C009 110.34(10) . . ?
O001 C00B C00I 124.73(11) . . ?
C009 C00B C00I 124.93(11) . . ?
O001 C00C C00A 115.24(10) . . ?
C007 C00C O001 112.49(11) . . ?
C007 C00C C00A 131.34(11) . . ?
O002 C00D C00A 110.13(10) . . ?
O004 C00D O002 124.99(12) . . ?
O004 C00D C00A 124.84(12) . . ?
C00G C00E C009 117.34(11) . . ?
C00G C00F C00M 118.79(11) . . ?
C00I C00F C00G 119.82(11) . . ?
C00I C00F C00M 121.40(11) . . ?
O003 C00G C00E 121.21(11) . . ?
O003 C00G C00F 115.83(11) . . ?
C00E C00G C00F 122.95(11) . . ?
C00Q C00H C008 120.75(12) . . ?
C00B C00I C00F 115.91(11) . . ?
C00B C00I C00L 120.72(11) . . ?
C00F C00I C00L 123.37(11) . . ?
C00O C00J C008 120.63(12) . . ?
O005 C00K C00A 108.88(11) . . ?
O006 C00K O005 124.97(13) . . ?
O006 C00K C00A 126.09(12) . . ?
C00P C00O C00J 120.04(12) . . ?
C00Q C00P C00O 119.85(12) . . ?
C00P C00Q C00H 120.23(13) . . ?

loop_
_geom_bond_atom_site_label_1
_geom_bond_atom_site_label_2
_geom_bond_distance
_geom_bond_site_symmetry_2
_geom_bond_publ_flag
O001 C00B 1.3867(14) . ?
O001 C00C 1.3783(14) . ?
O002 C00D 1.3222(15) . ?
O002 C00N 1.4549(16) . ?
O003 C00G 1.3757(15) . ?
O004 C00D 1.2006(15) . ?
O005 C00K 1.3304(17) . ?
O005 C00R 1.4449(18) . ?
O006 C00K 1.1920(18) . ?
C007 C008 1.4730(17) . ?
C007 C009 1.4479(17) . ?
C007 C00C 1.3540(17) . ?
C008 C00H 1.3971(18) . ?
C008 C00J 1.3983(17) . ?
C009 C00B 1.3872(17) . ?
C009 C00E 1.3990(17) . ?
C00A C00C 1.4954(17) . ?
C00A C00D 1.5311(17) . ?
C00A C00K 1.5247(17) . ?
C00B C00I 1.3879(17) . ?
C00E C00G 1.3825(18) . ?
C00F C00G 1.4146(18) . ?
C00F C00I 1.3973(18) . ?
C00F C00M 1.5037(17) . ?
C00H C00Q 1.3855(19) . ?
C00I C00L 1.5038(17) . ?
C00J C00O 1.3900(19) . ?
C00O C00P 1.388(2) . ?
C00P C00Q 1.385(2) . ?
